data_1562398
loop_
_publ_author_name
'Niermeier, Philipp'
'Maibom, Kristina'
'Lamm, Jan-Hendrik'
'Neumann, Beate'
'Stammler, Georg'
'Mitzel, Norbert Werner'

_publ_section_title
;
 Hydrogen-Bond-Induced Selectivity of a Head-to-Head Photo- Dimerization
 of Dialkynylanthracene -- Access to Tetra Lewis Acids
;
_journal_name_full 'Chemical Science'
_journal_paper_doi 10.1039/D1SC02065J
_journal_year 2021
_chemical_formula_moiety 'C84 H68 B4 N4, 5.62(C2 H3 N)'
_chemical_formula_sum 'C95.25 H84.87 B4 N9.62'
_chemical_formula_weight 1407.49
_space_group_crystal_system orthorhombic
_space_group_IT_number 61
_space_group_name_Hall '-P 2ac 2ab'
_space_group_name_H-M_alt 'P b c a'
_atom_sites_solution_hydrogens mixed
_atom_sites_solution_primary dual
_audit_creation_date 2019-06-18
_audit_creation_method
;
Olex2 1.3-ac4
(compiled 2019.04.23 svn.r3594 for Rigaku Oxford Diffraction, GUI svn.r5739)
;
_audit_update_record
;
2019-09-09 deposited with the CCDC.	2021-05-06 downloaded from the CCDC.
;
_cell_angle_alpha 90
_cell_angle_beta 90
_cell_angle_gamma 90
_cell_formula_units_Z 8
_cell_length_a 19.2454(7)
_cell_length_b 28.1544(12)
_cell_length_c 29.7705(10)
_cell_measurement_reflns_used 4594
_cell_measurement_temperature 100.0(1)
_cell_measurement_theta_max 71.8200
_cell_measurement_theta_min 3.1000
_cell_volume 16130.9(11)
_computing_cell_refinement 'CrysAlisPro 1.171.40.54a (Rigaku OD, 2019)'
_computing_data_collection 'CrysAlisPro 1.171.40.54a (Rigaku OD, 2019)'
_computing_data_reduction 'CrysAlisPro 1.171.40.54a (Rigaku OD, 2019)'
_computing_molecular_graphics 'Olex2 (Dolomanov et al., 2009)'
_computing_publication_material 'Olex2 (Dolomanov et al., 2009)'
_computing_structure_refinement 'ShelXL (Sheldrick, 2015)'
_computing_structure_solution 'ShelXT (Sheldrick, 2015)'
_diffrn_ambient_environment N~2~
_diffrn_ambient_temperature 100.0(1)
_diffrn_detector 'CCD plate'
_diffrn_detector_area_resol_mean 5.3114
_diffrn_detector_type Atlas
_diffrn_measured_fraction_theta_full 1.000
_diffrn_measured_fraction_theta_max 1.000
_diffrn_measurement_details
;
List of Runs (angles in degrees, time in seconds):

  # Type    Start    End  Width  t~exp~   \w     \q     \k     \f   Frames
#--------------------------------------------------------------------------
  1  \w      5.00  32.00   1.00   20.00    --  -38.50  38.00-150.00   27
  2  \w    -59.00  33.00   1.00   20.00    --  -38.50  38.00-180.00   92
  3  \w   -104.00 -64.00   1.00   20.00    --  -38.50-148.00 154.00   40
  4  \w     43.00  78.00   1.00   20.00    --   42.89 -99.00 150.00   35
  5  \w     95.00 121.00   1.00   80.00    --  106.24 -30.00-150.00   26
  6  \w     44.00 125.00   1.00   80.00    --  106.24 -45.00  60.00   81
  7  \w     39.00 111.00   1.00   80.00    --  106.24-125.00 -60.00   72
  8  \w     94.00 143.00   1.00   80.00    --  106.24 125.00-150.00   49
  9  \w     88.00 114.00   1.00   80.00    --  106.24-125.00  90.00   26
 10  \w     95.00 174.00   1.00   80.00    --  106.24 125.00 120.00   79
 11  \w     61.00 121.00   1.00   80.00    --  106.24 -77.00 120.00   60
;
_diffrn_measurement_device 'four-circle diffractometer'
_diffrn_measurement_device_type 'SuperNova, Dual, Cu at home/near, Atlas'
_diffrn_measurement_method '\w scans'
_diffrn_orient_matrix_type 'CrysAlisPro convention (1999,Acta A55,543-557)'
_diffrn_orient_matrix_UB_11 0.0037914000
_diffrn_orient_matrix_UB_12 -0.0035416000
_diffrn_orient_matrix_UB_13 0.0516179000
_diffrn_orient_matrix_UB_21 -0.0549323000
_diffrn_orient_matrix_UB_22 -0.0397855000
_diffrn_orient_matrix_UB_23 -0.0007842000
_diffrn_orient_matrix_UB_31 0.0580244000
_diffrn_orient_matrix_UB_32 -0.0374094000
_diffrn_orient_matrix_UB_33 -0.0039861000
_diffrn_radiation_monochromator mirror
_diffrn_radiation_probe x-ray
_diffrn_radiation_type 'Cu K\a'
_diffrn_radiation_wavelength 1.54184
_diffrn_reflns_av_R_equivalents 0.1485
_diffrn_reflns_av_unetI/netI 0.1206
_diffrn_reflns_Laue_measured_fraction_full 1.000
_diffrn_reflns_Laue_measured_fraction_max 1.000
_diffrn_reflns_limit_h_max 22
_diffrn_reflns_limit_h_min -20
_diffrn_reflns_limit_k_max 22
_diffrn_reflns_limit_k_min -33
_diffrn_reflns_limit_l_max 35
_diffrn_reflns_limit_l_min -34
_diffrn_reflns_number 54697
_diffrn_reflns_point_group_measured_fraction_full 1.000
_diffrn_reflns_point_group_measured_fraction_max 1.000
_diffrn_reflns_theta_full 67.080
_diffrn_reflns_theta_max 67.079
_diffrn_reflns_theta_min 3.139
_diffrn_source 'micro-focus sealed X-ray tube'
_diffrn_source_type 'SuperNova (Cu) X-ray Source'
_exptl_absorpt_coefficient_mu 0.518
_exptl_absorpt_correction_T_max 1.000
_exptl_absorpt_correction_T_min 0.869
_exptl_absorpt_correction_type gaussian
_exptl_absorpt_process_details
;
CrysAlisPro 1.171.40.54a (Rigaku Oxford Diffraction, 2019)
Numerical absorption correction based on gaussian integration over
			a multifaceted crystal model
Empirical absorption correction using spherical harmonics,
 implemented in SCALE3 ABSPACK scaling algorithm.
;
_exptl_crystal_colour 'clear colourless'
_exptl_crystal_colour_lustre clear
_exptl_crystal_colour_primary colourless
_exptl_crystal_density_diffrn 1.159
_exptl_crystal_description plate
_exptl_crystal_F_000 5950
_exptl_crystal_size_max 0.179
_exptl_crystal_size_mid 0.128
_exptl_crystal_size_min 0.031
_refine_diff_density_max 0.284
_refine_diff_density_min -0.312
_refine_diff_density_rms 0.063
_refine_ls_extinction_coef 0.00016(2)
_refine_ls_extinction_expression Fc^*^=kFc[1+0.001xFc^2^\l^3^/sin(2\q)]^-1/4^
_refine_ls_extinction_method 'SHELXL-2018/3 (Sheldrick 2018)'
_refine_ls_goodness_of_fit_ref 1.011
_refine_ls_hydrogen_treatment mixed
_refine_ls_matrix_type full
_refine_ls_number_parameters 1081
_refine_ls_number_reflns 14388
_refine_ls_number_restraints 90
_refine_ls_restrained_S_all 1.011
_refine_ls_R_factor_all 0.1349
_refine_ls_R_factor_gt 0.0687
_refine_ls_shift/su_max 0.001
_refine_ls_shift/su_mean 0.000
_refine_ls_structure_factor_coef Fsqd
_refine_ls_weighting_details 'w=1/[\s^2^(Fo^2^)+(0.0894P)^2^] where P=(Fo^2^+2Fc^2^)/3'
_refine_ls_weighting_scheme calc
_refine_ls_wR_factor_gt 0.1662
_refine_ls_wR_factor_ref 0.2177
_reflns_Friedel_coverage 0.000
_reflns_number_gt 8076
_reflns_number_total 14388
_reflns_threshold_expression 'I > 2\s(I)'
_cod_data_source_file d1sc02065j2.cif
_cod_data_source_block 10b
_cod_database_code 1562398
_shelx_shelxl_version_number 2018/3
_chemical_oxdiff_formula C95H84.5B4N9.5
_shelx_space_group_comment
;
The symmetry employed for this shelxl refinement is uniquely defined
by the following loop, which should always be used as a source of
symmetry information in preference to the above space-group names.
They are only intended as comments.
;
_diffrn_oxdiff_digest_frames
;
0105d0afcf403cd35decececa777ce7085005916eb1
;
_reflns_odcompleteness_completeness 99.94
_reflns_odcompleteness_iscentric 1
_reflns_odcompleteness_theta 66.97
_olex2_refinement_description
;
1. Fixed Uiso
 At 1.2 times of:
  All C(H) groups
 At 1.5 times of:
  All C(H,H,H) groups
2. Restrained distances
 N11-C97 \\sim N7B-C89B \\sim N13-C99 \\sim N10-C95 \\sim N6-C87A \\sim N6-C87B
\\sim N5-C85 \\sim N8-C91
 \\sim N9-C93 \\sim N7-C89
 with sigma of 0.02
 C97-C98 \\sim C89B-C90B \\sim C90-C89 \\sim C100-C99 \\sim C95-C96 \\sim
C87A-C88A \\sim C87B-C88B ~
 C86-C85 \\sim C92-C91 \\sim C94-C93
 with sigma of 0.02
3. Others
 Sof(C87B)=Sof(C88B)=Sof(H88D)=Sof(H88E)=Sof(H88F)=Sof(N10)=Sof(C95)=Sof(C96)=
 Sof(H96A)=Sof(H96B)=Sof(H96C)=1-FVAR(1)
 Sof(C87A)=Sof(C88A)=Sof(H88A)=Sof(H88B)=Sof(H88C)=FVAR(1)
 Sof(N7B)=Sof(C89B)=Sof(C90B)=Sof(H90D)=Sof(H90E)=Sof(H90F)=Sof(N11)=Sof(C97)=
 Sof(C98)=Sof(H98A)=Sof(H98B)=Sof(H98C)=Sof(N13)=Sof(C99)=Sof(C100)=Sof(H10A)=
 Sof(H10B)=Sof(H10C)=1-FVAR(2)
 Sof(N7)=Sof(C89)=Sof(C90)=Sof(H90A)=Sof(H90B)=Sof(H90C)=FVAR(2)
4.a Ternary CH refined with riding coordinates:
 C3(H3), C10(H10), C45(H45), C52(H52)
4.b Aromatic/amide H refined with riding coordinates:
 C6(H6), C7(H7), C8(H8), C12(H12), C13(H13), C14(H14), C18(H18), C19(H19),
 C20(H20), C21(H21), C22(H22), C24(H24), C25(H25), C26(H26), C27(H27), C28(H28),
  C32(H32), C33(H33), C34(H34), C35(H35), C36(H36), C38(H38), C39(H39),
 C40(H40), C41(H41), C42(H42), C48(H48), C49(H49), C50(H50), C54(H54), C55(H55),
  C56(H56), C60(H60), C61(H61), C62(H62), C63(H63), C64(H64), C66(H66),
 C67(H67), C68(H68), C69(H69), C70(H70), C74(H74), C75(H75), C76(H76), C77(H77),
  C78(H78), C80(H80), C81(H81), C82(H82), C83(H83), C84(H84)
4.c Idealised Me refined as rotating group:
 C86(H86A,H86B,H86C), C88A(H88A,H88B,H88C), C88B(H88D,H88E,H88F), C90(H90A,
 H90B,H90C), C90B(H90D,H90E,H90F), C92(H92A,H92B,H92C), C94(H94A,H94B,H94C),
 C96(H96A,H96B,H96C), C98(H98A,H98B,H98C), C100(H10A,H10B,H10C)
;
_olex2_date_sample_data_collection 2019-06-16
_olex2_submission_special_instructions 'No special instructions were received'
_oxdiff_exptl_absorpt_empirical_details
;
Empirical correction (ABSPACK) includes:
- Absorption correction using spherical harmonics
- Frame scaling
;
_oxdiff_exptl_absorpt_empirical_full_max 2.033
_oxdiff_exptl_absorpt_empirical_full_min 0.388

loop_
_space_group_symop_operation_xyz
'x, y, z'
'-x+1/2, -y, z+1/2'
'-x, y+1/2, -z+1/2'
'x+1/2, -y+1/2, -z'
'-x, -y, -z'
'x-1/2, y, -z-1/2'
'x, -y-1/2, z-1/2'
'-x-1/2, y-1/2, z'

loop_
_atom_site_label
_atom_site_type_symbol
_atom_site_fract_x
_atom_site_fract_y
_atom_site_fract_z
_atom_site_U_iso_or_equiv
_atom_site_adp_type
_atom_site_occupancy
_atom_site_site_symmetry_order
_atom_site_calc_flag
_atom_site_refinement_flags_posn
_atom_site_refinement_flags_adp
_atom_site_refinement_flags_occupancy
_atom_site_disorder_assembly
_atom_site_disorder_group
N1 N 0.72795(18) 0.75469(12) 0.64824(11) 0.0305(7) Uani 1 1 d . . . . .
H1A H 0.705(2) 0.7356(17) 0.6277(15) 0.039(12) Uiso 1 1 d . . . . .
H1B H 0.689(3) 0.767(2) 0.6683(19) 0.071(17) Uiso 1 1 d . . . . .
H1C H 0.742(3) 0.783(2) 0.635(2) 0.079(19) Uiso 1 1 d . . . . .
N2 N 0.54975(17) 0.68906(13) 0.55985(11) 0.0336(7) Uani 1 1 d . . . . .
H2A H 0.556(3) 0.708(2) 0.530(2) 0.081(19) Uiso 1 1 d . . . . .
H2B H 0.593(3) 0.677(2) 0.5696(18) 0.068(17) Uiso 1 1 d . . . . .
H2C H 0.528(3) 0.662(2) 0.5452(17) 0.058(15) Uiso 1 1 d . . . . .
N3 N 0.83738(19) 0.58244(13) 0.57604(12) 0.0362(8) Uani 1 1 d . . . . .
H3A H 0.858(2) 0.5917(16) 0.5486(15) 0.035(11) Uiso 1 1 d . . . . .
H3B H 0.856(3) 0.603(3) 0.601(2) 0.09(2) Uiso 1 1 d . . . . .
H3C H 0.788(3) 0.5929(19) 0.5722(17) 0.058(15) Uiso 1 1 d . . . . .
N4 N 0.62213(16) 0.50623(11) 0.50995(10) 0.0254(6) Uani 1 1 d . . . . .
H4A H 0.635(2) 0.5163(19) 0.4772(18) 0.056(14) Uiso 1 1 d . . . . .
H4B H 0.665(3) 0.4957(17) 0.5233(16) 0.046(13) Uiso 1 1 d . . . . .
H4C H 0.590(3) 0.481(2) 0.5052(18) 0.066(16) Uiso 1 1 d . . . . .
C1 C 0.70179(17) 0.63222(12) 0.77021(10) 0.0200(7) Uani 1 1 d . . . . .
C2 C 0.64939(16) 0.59759(12) 0.76771(10) 0.0184(6) Uani 1 1 d . . . . .
C3 C 0.61169(16) 0.58419(12) 0.72481(10) 0.0193(7) Uani 1 1 d . . . . .
H3 H 0.623250 0.608159 0.701173 0.023 Uiso 1 1 calc R . . . .
C4 C 0.53441(16) 0.58711(12) 0.73475(11) 0.0202(7) Uani 1 1 d . . . . .
C5 C 0.48673(17) 0.61308(12) 0.70905(11) 0.0231(7) Uani 1 1 d . . . . .
C6 C 0.41592(18) 0.61172(13) 0.72168(13) 0.0286(8) Uani 1 1 d . . . . .
H6 H 0.382885 0.629042 0.704539 0.034 Uiso 1 1 calc R . . . .
C7 C 0.39373(18) 0.58589(14) 0.75822(12) 0.0291(8) Uani 1 1 d . . . . .
H7 H 0.345621 0.584311 0.765209 0.035 Uiso 1 1 calc R . . . .
C8 C 0.44181(18) 0.56208(13) 0.78494(11) 0.0258(7) Uani 1 1 d . . . . .
H8 H 0.426783 0.544993 0.810686 0.031 Uiso 1 1 calc R . . . .
C9 C 0.51168(17) 0.56342(12) 0.77379(11) 0.0205(7) Uani 1 1 d . . . . .
C10 C 0.56679(17) 0.54143(12) 0.80381(10) 0.0204(7) Uani 1 1 d . . . . .
H10 H 0.546174 0.537271 0.834391 0.025 Uiso 1 1 calc R . . . .
C11 C 0.62604(17) 0.57617(12) 0.80769(10) 0.0202(7) Uani 1 1 d . . . . .
C12 C 0.65461(19) 0.58825(13) 0.84882(11) 0.0270(8) Uani 1 1 d . . . . .
H12 H 0.638198 0.573660 0.875566 0.032 Uiso 1 1 calc R . . . .
C13 C 0.70781(19) 0.62210(13) 0.85076(12) 0.0292(8) Uani 1 1 d . . . . .
H13 H 0.728123 0.630276 0.878795 0.035 Uiso 1 1 calc R . . . .
C14 C 0.73048(18) 0.64342(13) 0.81197(10) 0.0233(7) Uani 1 1 d . . . . .
H14 H 0.766597 0.666358 0.813576 0.028 Uiso 1 1 calc R . . . .
C15 C 0.72565(17) 0.65960(12) 0.73210(11) 0.0222(7) Uani 1 1 d . . . . .
C16 C 0.75103(18) 0.68868(13) 0.70723(11) 0.0256(7) Uani 1 1 d . . . . .
C17 C 0.8129(2) 0.77122(14) 0.71441(12) 0.0315(8) Uani 1 1 d . . . . .
C18 C 0.8810(2) 0.78814(15) 0.71584(14) 0.0373(9) Uani 1 1 d . . . . .
H18 H 0.914509 0.775448 0.695738 0.045 Uiso 1 1 calc R . . . .
C19 C 0.9007(3) 0.82333(17) 0.74621(17) 0.0516(12) Uani 1 1 d . . . . .
H19 H 0.947607 0.833785 0.746957 0.062 Uiso 1 1 calc R . . . .
C20 C 0.8530(3) 0.8431(2) 0.77512(18) 0.0648(15) Uani 1 1 d . . . . .
H20 H 0.866929 0.867159 0.795616 0.078 Uiso 1 1 calc R . . . .
C21 C 0.7847(3) 0.8278(2) 0.77421(18) 0.0662(16) Uani 1 1 d . . . . .
H21 H 0.751292 0.841734 0.793649 0.079 Uiso 1 1 calc R . . . .
C22 C 0.7652(3) 0.79167(17) 0.74448(15) 0.0476(12) Uani 1 1 d . . . . .
H22 H 0.718478 0.780699 0.744638 0.057 Uiso 1 1 calc R . . . .
C23 C 0.84995(19) 0.71179(13) 0.64758(11) 0.0268(8) Uani 1 1 d . . . . .
C24 C 0.8754(2) 0.73745(17) 0.61109(13) 0.0409(10) Uani 1 1 d . . . . .
H24 H 0.852359 0.765937 0.602649 0.049 Uiso 1 1 calc R . . . .
C25 C 0.9331(2) 0.72303(19) 0.58653(15) 0.0489(12) Uani 1 1 d . . . . .
H25 H 0.948768 0.741692 0.561955 0.059 Uiso 1 1 calc R . . . .
C26 C 0.9677(2) 0.68174(19) 0.59767(14) 0.0482(11) Uani 1 1 d . . . . .
H26 H 1.007109 0.671646 0.580976 0.058 Uiso 1 1 calc R . . . .
C27 C 0.9439(3) 0.65562(18) 0.63342(16) 0.0511(12) Uani 1 1 d . . . . .
H27 H 0.967521 0.627338 0.641803 0.061 Uiso 1 1 calc R . . . .
C28 C 0.8858(2) 0.66999(15) 0.65753(14) 0.0382(9) Uani 1 1 d . . . . .
H28 H 0.869831 0.650702 0.681609 0.046 Uiso 1 1 calc R . . . .
C29 C 0.50476(17) 0.64234(12) 0.67117(12) 0.0244(7) Uani 1 1 d . . . . .
C30 C 0.50902(17) 0.67054(13) 0.64058(12) 0.0278(8) Uani 1 1 d . . . . .
C31 C 0.5462(2) 0.75858(15) 0.61867(14) 0.0353(9) Uani 1 1 d . . . . .
C32 C 0.5805(3) 0.78952(18) 0.58917(18) 0.0534(12) Uani 1 1 d . . . . .
H32 H 0.584093 0.781192 0.558337 0.064 Uiso 1 1 calc R . . . .
C33 C 0.6096(3) 0.8323(2) 0.6039(2) 0.0661(16) Uani 1 1 d . . . . .
H33 H 0.632176 0.852480 0.582910 0.079 Uiso 1 1 calc R . . . .
C34 C 0.6060(2) 0.84532(17) 0.6476(2) 0.0549(13) Uani 1 1 d . . . . .
H34 H 0.626556 0.874162 0.657486 0.066 Uiso 1 1 calc R . . . .
C35 C 0.5720(2) 0.81606(17) 0.67763(18) 0.0510(11) Uani 1 1 d . . . . .
H35 H 0.568599 0.824923 0.708343 0.061 Uiso 1 1 calc R . . . .
C36 C 0.5423(2) 0.77327(15) 0.66290(15) 0.0398(10) Uani 1 1 d . . . . .
H36 H 0.518820 0.753741 0.684031 0.048 Uiso 1 1 calc R . . . .
C37 C 0.42962(19) 0.72026(14) 0.58560(13) 0.0308(8) Uani 1 1 d . . . . .
C38 C 0.3726(2) 0.71554(17) 0.61405(16) 0.0444(11) Uani 1 1 d . . . . .
H38 H 0.379929 0.705920 0.644260 0.053 Uiso 1 1 calc R . . . .
C39 C 0.3050(2) 0.72453(19) 0.59949(18) 0.0550(14) Uani 1 1 d . . . . .
H39 H 0.267401 0.720718 0.619848 0.066 Uiso 1 1 calc R . . . .
C40 C 0.2920(2) 0.73868(17) 0.55655(18) 0.0510(12) Uani 1 1 d . . . . .
H40 H 0.245765 0.744541 0.546849 0.061 Uiso 1 1 calc R . . . .
C41 C 0.3469(2) 0.74433(17) 0.52747(15) 0.0464(11) Uani 1 1 d . . . . .
H41 H 0.338704 0.754181 0.497411 0.056 Uiso 1 1 calc R . . . .
C42 C 0.4144(2) 0.73563(17) 0.54205(14) 0.0407(10) Uani 1 1 d . . . . .
H42 H 0.451595 0.740326 0.521580 0.049 Uiso 1 1 calc R . . . .
C43 C 0.75681(17) 0.50172(12) 0.71725(10) 0.0203(7) Uani 1 1 d . . . . .
C44 C 0.68864(16) 0.50837(12) 0.73346(10) 0.0200(7) Uani 1 1 d . . . . .
C45 C 0.63157(16) 0.53201(12) 0.70613(11) 0.0211(7) Uani 1 1 d . . . . .
H45 H 0.648951 0.535752 0.674675 0.025 Uiso 1 1 calc R . . . .
C46 C 0.57104(16) 0.49690(12) 0.70516(10) 0.0182(7) Uani 1 1 d . . . . .
C47 C 0.53709(16) 0.48343(12) 0.66576(10) 0.0183(6) Uani 1 1 d . . . . .
C48 C 0.48655(18) 0.44712(13) 0.66758(12) 0.0251(7) Uani 1 1 d . . . . .
H48 H 0.463246 0.437764 0.640879 0.030 Uiso 1 1 calc R . . . .
C49 C 0.47050(17) 0.42496(13) 0.70783(12) 0.0252(7) Uani 1 1 d . . . . .
H49 H 0.437189 0.400066 0.708484 0.030 Uiso 1 1 calc R . . . .
C50 C 0.50311(17) 0.43914(12) 0.74719(11) 0.0225(7) Uani 1 1 d . . . . .
H50 H 0.491391 0.424450 0.774902 0.027 Uiso 1 1 calc R . . . .
C51 C 0.55303(16) 0.47493(12) 0.74603(10) 0.0189(7) Uani 1 1 d . . . . .
C52 C 0.59274(17) 0.49058(12) 0.78687(11) 0.0207(7) Uani 1 1 d . . . . .
H52 H 0.584339 0.467000 0.811394 0.025 Uiso 1 1 calc R . . . .
C53 C 0.66942(17) 0.48926(12) 0.77476(10) 0.0194(7) Uani 1 1 d . . . . .
C54 C 0.71723(18) 0.46580(13) 0.80120(11) 0.0250(7) Uani 1 1 d . . . . .
H54 H 0.703635 0.453385 0.829544 0.030 Uiso 1 1 calc R . . . .
C55 C 0.78576(18) 0.46028(14) 0.78634(12) 0.0285(8) Uani 1 1 d . . . . .
H55 H 0.819023 0.444656 0.804709 0.034 Uiso 1 1 calc R . . . .
C56 C 0.80461(18) 0.47775(13) 0.74472(12) 0.0260(7) Uani 1 1 d . . . . .
H56 H 0.850937 0.473449 0.734475 0.031 Uiso 1 1 calc R . . . .
C57 C 0.77797(16) 0.51486(13) 0.67295(11) 0.0221(7) Uani 1 1 d . . . . .
C58 C 0.80156(17) 0.52123(13) 0.63527(12) 0.0251(8) Uani 1 1 d . . . . .
C59 C 0.80465(17) 0.49671(14) 0.54819(11) 0.0264(8) Uani 1 1 d . . . . .
C60 C 0.80395(19) 0.51157(17) 0.50348(12) 0.0345(9) Uani 1 1 d . . . . .
H60 H 0.817836 0.543142 0.496665 0.041 Uiso 1 1 calc R . . . .
C61 C 0.7837(2) 0.4819(2) 0.46855(14) 0.0463(12) Uani 1 1 d . . . . .
H61 H 0.783609 0.493350 0.438540 0.056 Uiso 1 1 calc R . . . .
C62 C 0.7639(2) 0.4364(2) 0.47732(14) 0.0492(13) Uani 1 1 d . . . . .
H62 H 0.750610 0.416064 0.453360 0.059 Uiso 1 1 calc R . . . .
C63 C 0.7631(2) 0.41978(19) 0.52090(15) 0.0462(11) Uani 1 1 d . . . . .
H63 H 0.749336 0.388042 0.527053 0.055 Uiso 1 1 calc R . . . .
C64 C 0.7826(2) 0.44982(16) 0.55574(14) 0.0364(9) Uani 1 1 d . . . . .
H64 H 0.781057 0.438227 0.585688 0.044 Uiso 1 1 calc R . . . .
C65 C 0.91986(18) 0.50965(14) 0.59154(12) 0.0278(8) Uani 1 1 d . . . . .
C66 C 0.9723(2) 0.52937(18) 0.56482(14) 0.0422(10) Uani 1 1 d . . . . .
H66 H 0.961957 0.556294 0.546780 0.051 Uiso 1 1 calc R . . . .
C67 C 1.0392(2) 0.5105(2) 0.56401(16) 0.0511(12) Uani 1 1 d . . . . .
H67 H 1.074208 0.525140 0.546266 0.061 Uiso 1 1 calc R . . . .
C68 C 1.0545(2) 0.47058(18) 0.58903(14) 0.0413(11) Uani 1 1 d . . . . .
H68 H 1.099663 0.456991 0.587784 0.050 Uiso 1 1 calc R . . . .
C69 C 1.0041(2) 0.45055(16) 0.61578(14) 0.0378(9) Uani 1 1 d . . . . .
H69 H 1.014380 0.423194 0.633246 0.045 Uiso 1 1 calc R . . . .
C70 C 0.93807(18) 0.47050(14) 0.61714(13) 0.0314(8) Uani 1 1 d . . . . .
H70 H 0.904157 0.456763 0.636348 0.038 Uiso 1 1 calc R . . . .
C71 C 0.55475(17) 0.50470(13) 0.62357(11) 0.0223(7) Uani 1 1 d . . . . .
C72 C 0.56995(17) 0.52215(13) 0.58763(11) 0.0247(7) Uani 1 1 d . . . . .
C73 C 0.52054(17) 0.56918(13) 0.51766(11) 0.0240(7) Uani 1 1 d . . . . .
C74 C 0.51412(19) 0.57622(14) 0.47192(12) 0.0287(8) Uani 1 1 d . . . . .
H74 H 0.548438 0.563213 0.452558 0.034 Uiso 1 1 calc R . . . .
C75 C 0.4589(2) 0.60185(15) 0.45292(13) 0.0352(9) Uani 1 1 d . . . . .
H75 H 0.456050 0.605826 0.421281 0.042 Uiso 1 1 calc R . . . .
C76 C 0.4086(2) 0.62126(15) 0.48050(14) 0.0365(9) Uani 1 1 d . . . . .
H76 H 0.371845 0.639535 0.468021 0.044 Uiso 1 1 calc R . . . .
C77 C 0.4120(2) 0.61396(15) 0.52611(14) 0.0359(9) Uani 1 1 d . . . . .
H77 H 0.376893 0.626567 0.545104 0.043 Uiso 1 1 calc R . . . .
C78 C 0.46657(18) 0.58825(15) 0.54451(12) 0.0304(8) Uani 1 1 d . . . . .
H78 H 0.467748 0.583287 0.576066 0.036 Uiso 1 1 calc R . . . .
C79 C 0.64532(16) 0.58916(12) 0.54816(10) 0.0198(7) Uani 1 1 d . . . . .
C80 C 0.67537(19) 0.61241(14) 0.51144(11) 0.0282(8) Uani 1 1 d . . . . .
H80 H 0.666141 0.600811 0.482076 0.034 Uiso 1 1 calc R . . . .
C81 C 0.71808(19) 0.65171(14) 0.51626(12) 0.0308(8) Uani 1 1 d . . . . .
H81 H 0.737755 0.666364 0.490484 0.037 Uiso 1 1 calc R . . . .
C82 C 0.73198(18) 0.66948(13) 0.55827(12) 0.0282(8) Uani 1 1 d . . . . .
H82 H 0.760087 0.696997 0.561590 0.034 Uiso 1 1 calc R . . . .
C83 C 0.70453(18) 0.64687(13) 0.59609(12) 0.0268(8) Uani 1 1 d . . . . .
H83 H 0.714832 0.658325 0.625360 0.032 Uiso 1 1 calc R . . . .
C84 C 0.66166(17) 0.60711(12) 0.59037(11) 0.0232(7) Uani 1 1 d . . . . .
H84 H 0.643119 0.591893 0.616211 0.028 Uiso 1 1 calc R . . . .
B1 B 0.7880(2) 0.73004(15) 0.67930(13) 0.0262(9) Uani 1 1 d . . . . .
B2 B 0.5086(2) 0.70999(17) 0.60213(15) 0.0317(10) Uani 1 1 d . . . . .
B3 B 0.8394(2) 0.52682(16) 0.58829(13) 0.0272(9) Uani 1 1 d . . . . .
B4 B 0.58838(19) 0.54689(15) 0.54193(12) 0.0218(8) Uani 1 1 d . . . . .
N5 N 0.7880(2) 0.84491(14) 0.60789(14) 0.0494(10) Uani 1 1 d D . . . .
C85 C 0.8048(2) 0.87162(15) 0.63477(15) 0.0389(10) Uani 1 1 d D . . . .
C86 C 0.8253(3) 0.90629(18) 0.66815(19) 0.0564(13) Uani 1 1 d D . . . .
H86A H 0.818108 0.938346 0.656209 0.085 Uiso 1 1 calc GR . . . .
H86B H 0.874552 0.901940 0.675518 0.085 Uiso 1 1 calc GR . . . .
H86C H 0.797236 0.902036 0.695304 0.085 Uiso 1 1 calc GR . . . .
N6 N 0.5840(3) 0.7315(3) 0.47002(18) 0.091(2) Uani 1 1 d D . . . .
C87A C 0.5990(4) 0.7075(4) 0.4392(3) 0.106(4) Uani 0.866(7) 1 d D . P A 1
C87B C 0.598(2) 0.7454(18) 0.4348(8) 0.071(13) Uiso 0.134(7) 1 d D . P A 2
C88A C 0.6174(8) 0.6741(4) 0.4016(3) 0.151(6) Uani 0.866(7) 1 d D . P A 1
H88A H 0.589901 0.681964 0.374912 0.226 Uiso 0.866(7) 1 calc GR . P A 1
H88B H 0.607295 0.641356 0.410806 0.226 Uiso 0.866(7) 1 calc GR . P A 1
H88C H 0.666955 0.677041 0.394579 0.226 Uiso 0.866(7) 1 calc GR . P A 1
C88B C 0.617(3) 0.763(2) 0.3901(11) 0.101(19) Uiso 0.134(7) 1 d D . P A 2
H88D H 0.665313 0.754144 0.383464 0.151 Uiso 0.134(7) 1 calc GR . P A 2
H88E H 0.612779 0.797741 0.389491 0.151 Uiso 0.134(7) 1 calc GR . P A 2
H88F H 0.586231 0.749133 0.367538 0.151 Uiso 0.134(7) 1 calc GR . P A 2
N7 N 0.8917(4) 0.6248(2) 0.48773(19) 0.0504(15) Uani 0.755(4) 1 d D . P B 1
C89 C 0.8956(3) 0.6392(2) 0.45138(19) 0.0432(15) Uani 0.755(4) 1 d D . P B 1
C90 C 0.8984(4) 0.6563(2) 0.4049(2) 0.0553(19) Uani 0.755(4) 1 d D . P B 1
H90A H 0.875099 0.633430 0.385171 0.083 Uiso 0.755(4) 1 calc GR . P B 1
H90B H 0.946981 0.659786 0.395615 0.083 Uiso 0.755(4) 1 calc GR . P B 1
H90C H 0.874931 0.687126 0.402803 0.083 Uiso 0.755(4) 1 calc GR . P B 1
N7B N 0.9236(8) 0.6276(7) 0.4962(6) 0.037(5) Uiso 0.245(4) 1 d D . P B 3
C89B C 0.9816(7) 0.6218(6) 0.4937(5) 0.030(3) Uiso 0.245(4) 1 d D . P B 3
C90B C 1.0571(8) 0.6147(9) 0.4924(8) 0.051(5) Uiso 0.245(4) 1 d D . P B 3
H90D H 1.070005 0.599697 0.463876 0.076 Uiso 0.245(4) 1 calc GR . P B 3
H90E H 1.071093 0.594123 0.517368 0.076 Uiso 0.245(4) 1 calc GR . P B 3
H90F H 1.080493 0.645438 0.495060 0.076 Uiso 0.245(4) 1 calc GR . P B 3
N8 N 0.6546(2) 0.5303(2) 0.40989(13) 0.0650(14) Uani 1 1 d D . . . .
C91 C 0.6485(2) 0.4980(2) 0.38617(15) 0.0506(13) Uani 1 1 d D . . . .
C92 C 0.6390(3) 0.45762(19) 0.35625(17) 0.0559(13) Uani 1 1 d D . . . .
H92A H 0.630536 0.428913 0.374050 0.084 Uiso 1 1 calc GR . . . .
H92B H 0.680909 0.453276 0.338016 0.084 Uiso 1 1 calc GR . . . .
H92C H 0.599140 0.463484 0.336515 0.084 Uiso 1 1 calc GR . . . .
N9 N 0.5835(3) 0.79291(18) 0.79757(18) 0.0735(14) Uani 1 1 d D . . . .
C93 C 0.5694(3) 0.75441(18) 0.78905(18) 0.0533(12) Uani 1 1 d D . . . .
C94 C 0.5518(3) 0.70595(18) 0.7771(2) 0.0647(15) Uani 1 1 d D . . . .
H94A H 0.576721 0.696962 0.749648 0.097 Uiso 1 1 calc GR . . . .
H94B H 0.501637 0.703562 0.771891 0.097 Uiso 1 1 calc GR . . . .
H94C H 0.565153 0.684571 0.801576 0.097 Uiso 1 1 calc GR . . . .
N10 N 0.7781(13) 0.6054(11) 0.3997(10) 0.036(8) Uiso 0.134(7) 1 d D . P A 2
C95 C 0.7245(16) 0.6230(14) 0.3937(13) 0.053(10) Uiso 0.134(7) 1 d D . P A 2
C96 C 0.655(2) 0.643(3) 0.387(3) 0.15(3) Uiso 0.134(7) 1 d D . P A 2
H96A H 0.644012 0.642859 0.354705 0.229 Uiso 0.134(7) 1 calc GR . P A 2
H96B H 0.654311 0.675948 0.397903 0.229 Uiso 0.134(7) 1 calc GR . P A 2
H96C H 0.620829 0.624224 0.403227 0.229 Uiso 0.134(7) 1 calc GR . P A 2
N11 N 1.1200(19) 0.6620(12) 0.5313(12) 0.149(13) Uiso 0.245(4) 1 d D . P B 4
C97 C 1.0936(16) 0.6317(10) 0.5113(9) 0.087(8) Uiso 0.245(4) 1 d D . P B 4
C98 C 1.0622(11) 0.5970(9) 0.4811(8) 0.055(6) Uiso 0.245(4) 1 d D . P B 4
H98A H 1.065338 0.608607 0.450102 0.082 Uiso 0.245(4) 1 calc GR . P B 4
H98B H 1.013310 0.592473 0.489160 0.082 Uiso 0.245(4) 1 calc GR . P B 4
H98C H 1.086945 0.566717 0.483645 0.082 Uiso 0.245(4) 1 calc GR . P B 4
N13 N 0.7671(13) 0.6175(12) 0.3936(11) 0.092(10) Uiso 0.245(4) 1 d D . P B 3
C99 C 0.8204(10) 0.6368(8) 0.3924(7) 0.057(5) Uiso 0.245(4) 1 d D . P B 3
C100 C 0.8848(12) 0.6629(10) 0.3839(10) 0.071(8) Uiso 0.245(4) 1 d D . P B 3
H10A H 0.879422 0.682291 0.356751 0.106 Uiso 0.245(4) 1 calc GR . P B 3
H10B H 0.923100 0.640435 0.379675 0.106 Uiso 0.245(4) 1 calc GR . P B 3
H10C H 0.895026 0.683628 0.409536 0.106 Uiso 0.245(4) 1 calc GR . P B 3

loop_
_atom_site_aniso_label
_atom_site_aniso_U_11
_atom_site_aniso_U_22
_atom_site_aniso_U_33
_atom_site_aniso_U_23
_atom_site_aniso_U_13
_atom_site_aniso_U_12
N1 0.0319(18) 0.0234(18) 0.0362(17) 0.0018(14) -0.0005(14) -0.0019(14)
N2 0.0255(18) 0.036(2) 0.0393(18) 0.0102(15) -0.0029(13) 0.0022(15)
N3 0.0327(19) 0.033(2) 0.0425(19) 0.0052(15) 0.0144(15) 0.0051(15)
N4 0.0221(16) 0.0291(18) 0.0249(15) -0.0030(12) -0.0030(12) -0.0023(13)
C1 0.0178(16) 0.0188(17) 0.0236(16) 0.0009(13) 0.0018(12) -0.0003(13)
C2 0.0196(16) 0.0168(16) 0.0188(15) -0.0007(12) 0.0014(12) 0.0012(13)
C3 0.0169(16) 0.0206(17) 0.0206(15) 0.0057(13) 0.0006(12) -0.0014(13)
C4 0.0166(16) 0.0147(16) 0.0292(17) -0.0002(13) 0.0032(12) 0.0005(12)
C5 0.0186(17) 0.0193(17) 0.0313(17) 0.0036(14) 0.0012(13) -0.0003(13)
C6 0.0170(17) 0.0238(19) 0.045(2) 0.0059(15) 0.0014(14) 0.0042(14)
C7 0.0164(17) 0.029(2) 0.042(2) 0.0030(16) 0.0071(14) 0.0020(14)
C8 0.0247(18) 0.0231(19) 0.0295(17) 0.0017(14) 0.0065(14) 0.0013(14)
C9 0.0203(17) 0.0155(17) 0.0257(16) -0.0001(13) 0.0045(13) -0.0010(13)
C10 0.0202(17) 0.0194(17) 0.0216(15) 0.0030(12) 0.0036(12) -0.0015(13)
C11 0.0239(17) 0.0192(17) 0.0175(15) -0.0008(12) 0.0020(12) 0.0013(13)
C12 0.031(2) 0.0245(19) 0.0253(17) 0.0014(14) 0.0010(14) -0.0035(15)
C13 0.032(2) 0.027(2) 0.0287(18) -0.0036(14) -0.0036(14) -0.0030(16)
C14 0.0257(18) 0.0263(19) 0.0178(15) -0.0030(13) 0.0007(13) -0.0028(14)
C15 0.0191(16) 0.0203(18) 0.0271(17) -0.0010(14) -0.0030(13) -0.0021(13)
C16 0.0209(17) 0.0247(19) 0.0312(18) -0.0028(15) -0.0026(13) -0.0040(14)
C17 0.037(2) 0.025(2) 0.0330(19) 0.0000(15) 0.0029(15) -0.0096(16)
C18 0.035(2) 0.033(2) 0.044(2) -0.0031(17) -0.0023(17) -0.0058(17)
C19 0.055(3) 0.037(3) 0.062(3) -0.012(2) -0.007(2) -0.018(2)
C20 0.079(4) 0.054(3) 0.062(3) -0.030(3) 0.003(3) -0.024(3)
C21 0.078(4) 0.058(3) 0.063(3) -0.031(3) 0.023(3) -0.019(3)
C22 0.050(3) 0.048(3) 0.045(2) -0.016(2) 0.016(2) -0.019(2)
C23 0.030(2) 0.026(2) 0.0237(16) 0.0008(14) -0.0001(14) -0.0083(15)
C24 0.033(2) 0.051(3) 0.038(2) 0.0108(19) 0.0082(16) 0.0001(19)
C25 0.040(3) 0.063(3) 0.043(2) 0.010(2) 0.0156(19) -0.003(2)
C26 0.043(3) 0.061(3) 0.041(2) -0.004(2) 0.0150(19) 0.003(2)
C27 0.052(3) 0.041(3) 0.060(3) 0.005(2) 0.018(2) 0.009(2)
C28 0.041(2) 0.034(2) 0.039(2) 0.0050(17) 0.0140(17) 0.0018(18)
C29 0.0192(17) 0.0212(19) 0.0329(18) 0.0017(15) -0.0018(13) 0.0021(13)
C30 0.0167(17) 0.025(2) 0.041(2) 0.0053(16) -0.0050(14) 0.0002(14)
C31 0.027(2) 0.028(2) 0.052(2) 0.0112(18) -0.0075(16) -0.0010(16)
C32 0.050(3) 0.045(3) 0.065(3) 0.022(2) -0.009(2) -0.018(2)
C33 0.064(4) 0.047(3) 0.087(4) 0.022(3) -0.011(3) -0.024(3)
C34 0.043(3) 0.028(2) 0.093(4) 0.008(2) -0.016(3) -0.007(2)
C35 0.046(3) 0.035(3) 0.071(3) -0.006(2) -0.003(2) 0.005(2)
C36 0.034(2) 0.027(2) 0.058(3) 0.0036(19) 0.0023(18) 0.0012(17)
C37 0.025(2) 0.027(2) 0.040(2) 0.0114(16) -0.0044(15) -0.0035(15)
C38 0.023(2) 0.052(3) 0.058(3) 0.031(2) 0.0001(17) 0.0040(19)
C39 0.023(2) 0.058(3) 0.084(3) 0.042(3) 0.004(2) 0.001(2)
C40 0.028(2) 0.040(3) 0.085(3) 0.017(2) -0.014(2) -0.0009(19)
C41 0.042(3) 0.049(3) 0.049(2) 0.005(2) -0.019(2) 0.015(2)
C42 0.036(2) 0.048(3) 0.038(2) 0.0080(19) -0.0055(17) 0.0074(19)
C43 0.0171(17) 0.0237(18) 0.0201(15) -0.0022(13) -0.0026(12) 0.0010(13)
C44 0.0154(16) 0.0217(18) 0.0230(16) -0.0016(13) -0.0029(12) 0.0021(13)
C45 0.0154(16) 0.0206(18) 0.0272(16) 0.0024(13) -0.0017(12) 0.0008(13)
C46 0.0168(16) 0.0189(17) 0.0191(15) 0.0006(12) 0.0009(12) 0.0010(13)
C47 0.0153(16) 0.0189(17) 0.0206(15) 0.0005(12) -0.0011(12) 0.0001(12)
C48 0.0222(18) 0.0247(19) 0.0284(17) -0.0030(14) 0.0020(13) -0.0038(14)
C49 0.0184(17) 0.0209(18) 0.0363(18) 0.0016(14) -0.0023(14) -0.0041(14)
C50 0.0217(17) 0.0220(18) 0.0238(16) 0.0022(13) 0.0018(13) 0.0001(14)
C51 0.0168(16) 0.0187(17) 0.0213(15) 0.0008(12) 0.0014(12) 0.0018(13)
C52 0.0207(17) 0.0169(17) 0.0246(16) 0.0024(13) 0.0036(12) 0.0014(13)
C53 0.0201(17) 0.0176(17) 0.0206(15) -0.0017(12) -0.0018(12) -0.0004(13)
C54 0.0248(18) 0.0247(19) 0.0256(17) 0.0041(13) -0.0002(13) 0.0011(14)
C55 0.0232(19) 0.033(2) 0.0297(18) 0.0041(15) -0.0040(14) 0.0034(15)
C56 0.0171(17) 0.029(2) 0.0318(18) 0.0018(15) -0.0006(13) 0.0033(14)
C57 0.0139(16) 0.0246(19) 0.0278(18) 0.0000(14) -0.0030(13) 0.0015(13)
C58 0.0141(16) 0.028(2) 0.0332(19) -0.0026(15) -0.0034(13) 0.0027(14)
C59 0.0146(17) 0.039(2) 0.0258(17) -0.0007(15) 0.0019(13) 0.0050(15)
C60 0.0212(19) 0.054(3) 0.0285(19) 0.0013(17) 0.0024(14) 0.0030(17)
C61 0.018(2) 0.089(4) 0.032(2) -0.003(2) 0.0030(15) -0.002(2)
C62 0.025(2) 0.089(4) 0.033(2) -0.021(2) -0.0045(16) -0.004(2)
C63 0.032(2) 0.054(3) 0.053(3) -0.014(2) -0.0090(18) -0.004(2)
C64 0.027(2) 0.045(3) 0.038(2) -0.0010(18) -0.0060(16) -0.0006(17)
C65 0.0160(17) 0.036(2) 0.0311(18) -0.0051(15) 0.0001(13) 0.0010(15)
C66 0.017(2) 0.061(3) 0.049(2) 0.007(2) 0.0098(16) 0.0041(18)
C67 0.018(2) 0.080(4) 0.055(3) -0.002(3) 0.0078(17) 0.001(2)
C68 0.0173(19) 0.062(3) 0.044(2) -0.023(2) 0.0008(16) 0.0061(18)
C69 0.028(2) 0.037(2) 0.048(2) -0.0129(18) -0.0089(17) 0.0051(17)
C70 0.0190(18) 0.033(2) 0.042(2) -0.0101(17) -0.0002(15) 0.0017(15)
C71 0.0169(17) 0.0252(19) 0.0248(17) -0.0034(14) -0.0026(13) -0.0017(14)
C72 0.0199(18) 0.0236(19) 0.0306(18) -0.0020(14) -0.0037(13) -0.0038(14)
C73 0.0190(17) 0.0256(19) 0.0273(17) -0.0013(14) -0.0030(13) -0.0047(14)
C74 0.0254(19) 0.033(2) 0.0275(18) -0.0014(15) -0.0011(14) 0.0006(15)
C75 0.029(2) 0.042(2) 0.0348(19) 0.0024(17) -0.0125(15) 0.0033(17)
C76 0.024(2) 0.039(2) 0.046(2) -0.0015(18) -0.0129(16) 0.0019(17)
C77 0.0211(19) 0.039(2) 0.047(2) -0.0043(18) -0.0031(16) 0.0034(16)
C78 0.0164(17) 0.041(2) 0.0335(18) -0.0053(16) -0.0016(13) -0.0004(15)
C79 0.0180(16) 0.0221(18) 0.0194(15) 0.0009(13) -0.0004(12) 0.0005(13)
C80 0.0273(19) 0.033(2) 0.0245(17) 0.0019(14) -0.0016(13) -0.0041(16)
C81 0.031(2) 0.035(2) 0.0261(18) 0.0051(15) -0.0001(14) -0.0067(16)
C82 0.0230(18) 0.0242(19) 0.0372(19) 0.0023(15) -0.0022(14) -0.0047(15)
C83 0.0240(19) 0.0248(19) 0.0316(18) -0.0037(14) -0.0031(14) -0.0020(14)
C84 0.0204(17) 0.0235(18) 0.0256(16) 0.0003(14) -0.0015(13) 0.0017(14)
B1 0.026(2) 0.022(2) 0.030(2) 0.0009(16) -0.0012(15) -0.0046(16)
B2 0.026(2) 0.033(3) 0.035(2) 0.0126(18) -0.0028(17) -0.0015(18)
B3 0.020(2) 0.031(2) 0.031(2) 0.0043(17) 0.0014(15) 0.0023(17)
B4 0.0182(19) 0.029(2) 0.0185(17) -0.0030(15) 0.0001(14) -0.0030(16)
N5 0.063(3) 0.028(2) 0.057(2) 0.0044(18) 0.0042(19) -0.0036(18)
C85 0.033(2) 0.025(2) 0.059(3) 0.000(2) 0.0131(18) -0.0030(17)
C86 0.049(3) 0.036(3) 0.085(4) -0.021(2) 0.002(2) -0.002(2)
N6 0.059(3) 0.156(6) 0.058(3) 0.046(4) 0.008(2) 0.034(3)
C87A 0.074(6) 0.154(10) 0.090(7) 0.074(7) -0.017(5) -0.021(6)
C88A 0.243(15) 0.168(13) 0.042(4) 0.002(6) 0.014(6) -0.033(11)
N7 0.052(4) 0.045(3) 0.054(4) 0.010(3) 0.018(3) 0.005(3)
C89 0.046(3) 0.030(3) 0.053(4) 0.008(3) 0.021(3) 0.005(2)
C90 0.084(5) 0.032(3) 0.051(4) 0.006(3) 0.027(4) 0.006(3)
N8 0.048(3) 0.113(4) 0.033(2) -0.014(2) -0.0069(17) 0.029(3)
C91 0.035(2) 0.077(4) 0.039(2) 0.000(2) -0.0014(18) 0.022(2)
C92 0.052(3) 0.056(3) 0.060(3) 0.004(2) 0.012(2) 0.004(2)
N9 0.082(4) 0.050(3) 0.088(3) -0.017(3) -0.009(3) -0.003(3)
C93 0.045(3) 0.046(3) 0.069(3) -0.009(2) 0.001(2) 0.007(2)
C94 0.055(3) 0.039(3) 0.100(4) -0.008(3) 0.002(3) 0.001(2)

loop_
_atom_type_symbol
_atom_type_description
_atom_type_scat_dispersion_real
_atom_type_scat_dispersion_imag
_atom_type_scat_source
C C 0.0181 0.0091 'International Tables Vol C Tables 4.2.6.8 and 6.1.1.4'
H H 0.0000 0.0000 'International Tables Vol C Tables 4.2.6.8 and 6.1.1.4'
B B 0.0090 0.0039 'International Tables Vol C Tables 4.2.6.8 and 6.1.1.4'
N N 0.0311 0.0180 'International Tables Vol C Tables 4.2.6.8 and 6.1.1.4'

loop_
_exptl_crystal_face_index_h
_exptl_crystal_face_index_k
_exptl_crystal_face_index_l
_exptl_crystal_face_perp_dist
0 -1 0 0.0221
0 1 0 0.0093
1 0 1 0.0518
-1 0 -1 0.0764
0 -1 -1 0.0546
-1 0 0 0.0824
1 0 0 0.0649
1 1 -1 0.0640
1 0 -1 0.0743
-1 0 1 0.0628
0 0 -1 0.0856
-8 11 -10 0.0574

loop_
_geom_angle_atom_site_label_1
_geom_angle_atom_site_label_2
_geom_angle_atom_site_label_3
_geom_angle
_geom_angle_site_symmetry_1
_geom_angle_site_symmetry_3
_geom_angle_publ_flag
C2 C1 C15 123.8(3) . . ?
C14 C1 C2 119.2(3) . . ?
C14 C1 C15 116.9(3) . . ?
C1 C2 C3 124.1(3) . . ?
C1 C2 C11 118.8(3) . . ?
C11 C2 C3 116.9(3) . . ?
C2 C3 C4 106.9(3) . . ?
C2 C3 C45 113.7(3) . . ?
C4 C3 C45 110.4(3) . . ?
C5 C4 C3 124.3(3) . . ?
C5 C4 C9 119.6(3) . . ?
C9 C4 C3 116.0(3) . . ?
C4 C5 C6 118.2(3) . . ?
C4 C5 C29 124.7(3) . . ?
C6 C5 C29 117.1(3) . . ?
C7 C6 C5 121.6(3) . . ?
C6 C7 C8 120.0(3) . . ?
C9 C8 C7 119.7(3) . . ?
C4 C9 C10 117.5(3) . . ?
C8 C9 C4 120.8(3) . . ?
C8 C9 C10 121.7(3) . . ?
C9 C10 C52 113.4(3) . . ?
C11 C10 C9 108.0(3) . . ?
C11 C10 C52 111.7(3) . . ?
C2 C11 C10 117.0(3) . . ?
C12 C11 C2 121.0(3) . . ?
C12 C11 C10 121.9(3) . . ?
C11 C12 C13 119.6(3) . . ?
C14 C13 C12 119.7(3) . . ?
C13 C14 C1 121.6(3) . . ?
C16 C15 C1 166.2(4) . . ?
C15 C16 B1 173.5(4) . . ?
C18 C17 C22 117.0(4) . . ?
C18 C17 B1 122.5(3) . . ?
C22 C17 B1 120.5(3) . . ?
C19 C18 C17 121.2(4) . . ?
C20 C19 C18 120.8(4) . . ?
C19 C20 C21 119.7(4) . . ?
C20 C21 C22 119.6(5) . . ?
C21 C22 C17 121.6(4) . . ?
C24 C23 C28 115.4(4) . . ?
C24 C23 B1 123.6(4) . . ?
C28 C23 B1 120.8(3) . . ?
C25 C24 C23 122.6(4) . . ?
C26 C25 C24 120.4(4) . . ?
C27 C26 C25 118.5(4) . . ?
C26 C27 C28 120.9(5) . . ?
C27 C28 C23 122.2(4) . . ?
C30 C29 C5 168.8(4) . . ?
C29 C30 B2 174.8(4) . . ?
C32 C31 B2 122.9(4) . . ?
C36 C31 C32 115.9(4) . . ?
C36 C31 B2 121.1(4) . . ?
C33 C32 C31 121.8(5) . . ?
C34 C33 C32 120.9(5) . . ?
C33 C34 C35 119.0(5) . . ?
C34 C35 C36 120.2(5) . . ?
C31 C36 C35 122.2(4) . . ?
C38 C37 C42 115.3(4) . . ?
C38 C37 B2 122.5(3) . . ?
C42 C37 B2 122.2(3) . . ?
C37 C38 C39 121.9(4) . . ?
C40 C39 C38 121.1(4) . . ?
C39 C40 C41 118.9(4) . . ?
C40 C41 C42 120.0(4) . . ?
C41 C42 C37 122.7(4) . . ?
C44 C43 C57 123.1(3) . . ?
C56 C43 C44 118.3(3) . . ?
C56 C43 C57 118.4(3) . . ?
C43 C44 C45 123.2(3) . . ?
C53 C44 C43 119.9(3) . . ?
C53 C44 C45 116.7(3) . . ?
C44 C45 C3 112.6(3) . . ?
C44 C45 C46 106.1(3) . . ?
C46 C45 C3 114.5(3) . . ?
C47 C46 C45 123.3(3) . . ?
C47 C46 C51 119.5(3) . . ?
C51 C46 C45 117.1(3) . . ?
C46 C47 C48 119.1(3) . . ?
C46 C47 C71 120.8(3) . . ?
C48 C47 C71 120.0(3) . . ?
C49 C48 C47 120.8(3) . . ?
C48 C49 C50 120.0(3) . . ?
C49 C50 C51 119.9(3) . . ?
C46 C51 C52 116.4(3) . . ?
C50 C51 C46 120.6(3) . . ?
C50 C51 C52 122.9(3) . . ?
C51 C52 C10 111.1(3) . . ?
C51 C52 C53 107.1(3) . . ?
C53 C52 C10 113.6(3) . . ?
C44 C53 C52 117.3(3) . . ?
C54 C53 C44 120.8(3) . . ?
C54 C53 C52 121.6(3) . . ?
C53 C54 C55 120.1(3) . . ?
C56 C55 C54 119.4(3) . . ?
C55 C56 C43 121.4(3) . . ?
C58 C57 C43 171.9(4) . . ?
C57 C58 B3 173.9(4) . . ?
C60 C59 C64 115.6(4) . . ?
C60 C59 B3 123.6(4) . . ?
C64 C59 B3 120.1(3) . . ?
C61 C60 C59 122.4(4) . . ?
C62 C61 C60 120.0(4) . . ?
C61 C62 C63 120.2(4) . . ?
C62 C63 C64 119.5(5) . . ?
C63 C64 C59 122.3(4) . . ?
C66 C65 B3 122.3(3) . . ?
C70 C65 C66 116.5(3) . . ?
C70 C65 B3 120.7(3) . . ?
C67 C66 C65 121.7(4) . . ?
C68 C67 C66 119.9(4) . . ?
C69 C68 C67 119.7(4) . . ?
C68 C69 C70 119.7(4) . . ?
C65 C70 C69 122.5(4) . . ?
C72 C71 C47 179.1(4) . . ?
C71 C72 B4 177.4(4) . . ?
C74 C73 C78 115.9(3) . . ?
C74 C73 B4 124.6(3) . . ?
C78 C73 B4 119.1(3) . . ?
C73 C74 C75 122.6(4) . . ?
C76 C75 C74 119.6(4) . . ?
C77 C76 C75 119.6(4) . . ?
C76 C77 C78 120.3(4) . . ?
C77 C78 C73 122.0(4) . . ?
C80 C79 B4 122.1(3) . . ?
C84 C79 C80 116.3(3) . . ?
C84 C79 B4 121.4(3) . . ?
C81 C80 C79 122.5(3) . . ?
C82 C81 C80 120.1(3) . . ?
C81 C82 C83 119.6(3) . . ?
C82 C83 C84 119.3(3) . . ?
C79 C84 C83 122.2(3) . . ?
C16 B1 N1 106.7(3) . . ?
C16 B1 C17 108.3(3) . . ?
C16 B1 C23 113.8(3) . . ?
C17 B1 N1 105.5(3) . . ?
C23 B1 N1 109.2(3) . . ?
C23 B1 C17 112.8(3) . . ?
N2 B2 C31 109.1(3) . . ?
N2 B2 C37 106.9(3) . . ?
C30 B2 N2 107.8(3) . . ?
C30 B2 C31 111.5(3) . . ?
C30 B2 C37 110.3(3) . . ?
C37 B2 C31 111.1(3) . . ?
N3 B3 C59 109.6(3) . . ?
N3 B3 C65 109.0(3) . . ?
C58 B3 N3 106.6(3) . . ?
C58 B3 C59 114.3(3) . . ?
C58 B3 C65 110.8(3) . . ?
C59 B3 C65 106.5(3) . . ?
N4 B4 C79 108.2(3) . . ?
C72 B4 N4 106.6(3) . . ?
C72 B4 C73 112.1(3) . . ?
C72 B4 C79 112.2(3) . . ?
C73 B4 N4 109.5(3) . . ?
C73 B4 C79 108.1(3) . . ?
N5 C85 C86 178.7(5) . . ?
N6 C87A C88A 176.3(9) . . ?
N6 C87B C88B 179(5) . . ?
N7 C89 C90 177.7(8) . . ?
N7B C89B C90B 177.7(18) . . ?
N8 C91 C92 178.7(5) . . ?
N9 C93 C94 178.5(7) . . ?
N10 C95 C96 177(6) . . ?
N11 C97 C98 173(4) . . ?
N13 C99 C100 171(3) . . ?

loop_
_geom_bond_atom_site_label_1
_geom_bond_atom_site_label_2
_geom_bond_distance
_geom_bond_site_symmetry_2
_geom_bond_publ_flag
N1 B1 1.635(5) . ?
N2 B2 1.600(6) . ?
N3 B3 1.608(6) . ?
N4 B4 1.625(5) . ?
C1 C2 1.405(5) . ?
C1 C14 1.396(5) . ?
C1 C15 1.447(5) . ?
C2 C3 1.517(4) . ?
C2 C11 1.408(4) . ?
C3 C4 1.519(4) . ?
C3 C45 1.617(5) . ?
C4 C5 1.401(5) . ?
C4 C9 1.410(5) . ?
C5 C6 1.414(5) . ?
C5 C29 1.439(5) . ?
C6 C7 1.376(5) . ?
C7 C8 1.392(5) . ?
C8 C9 1.386(5) . ?
C9 C10 1.519(5) . ?
C10 C11 1.507(5) . ?
C10 C52 1.598(5) . ?
C11 C12 1.385(5) . ?
C12 C13 1.400(5) . ?
C13 C14 1.373(5) . ?
C15 C16 1.207(5) . ?
C16 B1 1.599(5) . ?
C17 C18 1.395(6) . ?
C17 C22 1.406(6) . ?
C17 B1 1.633(5) . ?
C18 C19 1.394(6) . ?
C19 C20 1.376(7) . ?
C20 C21 1.383(8) . ?
C21 C22 1.400(6) . ?
C23 C24 1.394(5) . ?
C23 C28 1.396(6) . ?
C23 B1 1.605(5) . ?
C24 C25 1.390(6) . ?
C25 C26 1.380(7) . ?
C26 C27 1.372(7) . ?
C27 C28 1.390(6) . ?
C29 C30 1.211(5) . ?
C30 B2 1.595(5) . ?
C31 C32 1.402(6) . ?
C31 C36 1.382(6) . ?
C31 B2 1.624(6) . ?
C32 C33 1.398(7) . ?
C33 C34 1.355(8) . ?
C34 C35 1.380(7) . ?
C35 C36 1.403(6) . ?
C37 C38 1.393(6) . ?
C37 C42 1.398(5) . ?
C37 B2 1.624(5) . ?
C38 C39 1.394(6) . ?
C39 C40 1.362(7) . ?
C40 C41 1.375(7) . ?
C41 C42 1.391(6) . ?
C43 C44 1.411(5) . ?
C43 C56 1.404(5) . ?
C43 C57 1.429(5) . ?
C44 C45 1.520(4) . ?
C44 C53 1.392(5) . ?
C45 C46 1.528(5) . ?
C46 C47 1.395(4) . ?
C46 C51 1.408(4) . ?
C47 C48 1.412(5) . ?
C47 C71 1.432(5) . ?
C48 C49 1.386(5) . ?
C49 C50 1.388(5) . ?
C50 C51 1.393(5) . ?
C51 C52 1.502(5) . ?
C52 C53 1.520(5) . ?
C53 C54 1.379(5) . ?
C54 C55 1.400(5) . ?
C55 C56 1.381(5) . ?
C57 C58 1.224(5) . ?
C58 B3 1.585(5) . ?
C59 C60 1.395(5) . ?
C59 C64 1.405(6) . ?
C59 B3 1.610(6) . ?
C60 C61 1.390(6) . ?
C61 C62 1.361(8) . ?
C62 C63 1.379(7) . ?
C63 C64 1.390(6) . ?
C65 C66 1.400(5) . ?
C65 C70 1.385(6) . ?
C65 B3 1.625(5) . ?
C66 C67 1.393(6) . ?
C67 C68 1.381(7) . ?
C68 C69 1.376(6) . ?
C69 C70 1.390(5) . ?
C71 C72 1.213(5) . ?
C72 B4 1.569(5) . ?
C73 C74 1.382(5) . ?
C73 C78 1.416(5) . ?
C73 B4 1.619(5) . ?
C74 C75 1.404(5) . ?
C75 C76 1.382(6) . ?
C76 C77 1.375(6) . ?
C77 C78 1.388(5) . ?
C79 C80 1.399(5) . ?
C79 C84 1.391(5) . ?
C79 B4 1.628(5) . ?
C80 C81 1.386(5) . ?
C81 C82 1.373(5) . ?
C82 C83 1.397(5) . ?
C83 C84 1.401(5) . ?
N5 C85 1.145(5) . ?
C85 C86 1.448(6) . ?
N6 C87A 1.177(10) . ?
N6 C87B 1.151(15) . ?
C87A C88A 1.505(11) . ?
C87B C88B 1.467(16) . ?
N7 C89 1.159(7) . ?
C89 C90 1.466(8) . ?
N7B C89B 1.131(13) . ?
C89B C90B 1.466(14) . ?
N8 C91 1.158(6) . ?
C91 C92 1.455(7) . ?
N9 C93 1.146(6) . ?
C93 C94 1.451(7) . ?
N10 C95 1.158(16) . ?
C95 C96 1.464(16) . ?
N11 C97 1.157(15) . ?
C97 C98 1.459(15) . ?
N13 C99 1.160(15) . ?
C99 C100 1.465(15) . ?

loop_
_geom_hbond_atom_site_label_D
_geom_hbond_atom_site_label_H
_geom_hbond_atom_site_label_A
_geom_hbond_distance_DH
_geom_hbond_distance_HA
_geom_hbond_distance_DA
_geom_hbond_angle_DHA
_geom_hbond_site_symmetry_A
_geom_hbond_publ_flag
N1 H1C N5 0.92(7) 2.13(7) 3.038(5) 173(5) . yes
N2 H2A N6 1.05(6) 1.97(6) 3.003(6) 166(5) . yes
N3 H3A N7 0.94(5) 2.14(5) 3.070(6) 169(4) . yes
N3 H3A N7B 0.94(5) 2.25(5) 3.166(17) 164(4) . yes
N4 H4A N8 1.05(5) 2.08(5) 3.118(5) 174(4) . yes

loop_
_geom_torsion_atom_site_label_1
_geom_torsion_atom_site_label_2
_geom_torsion_atom_site_label_3
_geom_torsion_atom_site_label_4
_geom_torsion
_geom_torsion_site_symmetry_1
_geom_torsion_site_symmetry_2
_geom_torsion_site_symmetry_3
_geom_torsion_site_symmetry_4
_geom_torsion_publ_flag
C1 C2 C3 C4 -128.4(3) . . . . ?
C1 C2 C3 C45 109.5(4) . . . . ?
C1 C2 C11 C10 176.3(3) . . . . ?
C1 C2 C11 C12 -1.0(5) . . . . ?
C2 C1 C14 C13 -1.3(5) . . . . ?
C2 C1 C15 C16 161.7(14) . . . . ?
C2 C3 C4 C5 127.4(3) . . . . ?
C2 C3 C4 C9 -49.7(4) . . . . ?
C2 C3 C45 C44 -4.6(4) . . . . ?
C2 C3 C45 C46 116.7(3) . . . . ?
C2 C11 C12 C13 -0.3(5) . . . . ?
C3 C2 C11 C10 1.1(4) . . . . ?
C3 C2 C11 C12 -176.3(3) . . . . ?
C3 C4 C5 C6 178.6(3) . . . . ?
C3 C4 C5 C29 -3.2(5) . . . . ?
C3 C4 C9 C8 -177.2(3) . . . . ?
C3 C4 C9 C10 5.3(4) . . . . ?
C3 C45 C46 C47 105.1(4) . . . . ?
C3 C45 C46 C51 -79.7(4) . . . . ?
C4 C3 C45 C44 -124.7(3) . . . . ?
C4 C3 C45 C46 -3.4(4) . . . . ?
C4 C5 C6 C7 0.2(5) . . . . ?
C4 C5 C29 C30 -160.7(18) . . . . ?
C4 C9 C10 C11 42.6(4) . . . . ?
C4 C9 C10 C52 -81.8(4) . . . . ?
C5 C4 C9 C8 5.6(5) . . . . ?
C5 C4 C9 C10 -171.9(3) . . . . ?
C5 C6 C7 C8 3.0(6) . . . . ?
C6 C5 C29 C30 18(2) . . . . ?
C6 C7 C8 C9 -1.9(6) . . . . ?
C7 C8 C9 C4 -2.4(5) . . . . ?
C7 C8 C9 C10 175.0(3) . . . . ?
C8 C9 C10 C11 -134.9(3) . . . . ?
C8 C9 C10 C52 100.7(4) . . . . ?
C9 C4 C5 C6 -4.4(5) . . . . ?
C9 C4 C5 C29 173.7(3) . . . . ?
C9 C10 C11 C2 -45.9(4) . . . . ?
C9 C10 C11 C12 131.4(3) . . . . ?
C9 C10 C52 C51 -3.3(4) . . . . ?
C9 C10 C52 C53 117.6(3) . . . . ?
C10 C11 C12 C13 -177.5(3) . . . . ?
C10 C52 C53 C44 -78.1(4) . . . . ?
C10 C52 C53 C54 108.5(4) . . . . ?
C11 C2 C3 C4 46.6(4) . . . . ?
C11 C2 C3 C45 -75.5(4) . . . . ?
C11 C10 C52 C51 -125.6(3) . . . . ?
C11 C10 C52 C53 -4.7(4) . . . . ?
C11 C12 C13 C14 0.9(6) . . . . ?
C12 C13 C14 C1 0.0(6) . . . . ?
C14 C1 C2 C3 176.7(3) . . . . ?
C14 C1 C2 C11 1.8(5) . . . . ?
C14 C1 C15 C16 -14.5(17) . . . . ?
C15 C1 C2 C3 0.6(5) . . . . ?
C15 C1 C2 C11 -174.4(3) . . . . ?
C15 C1 C14 C13 175.1(3) . . . . ?
C17 C18 C19 C20 -1.3(8) . . . . ?
C18 C17 C22 C21 0.7(7) . . . . ?
C18 C17 B1 N1 -118.9(4) . . . . ?
C18 C17 B1 C16 127.1(4) . . . . ?
C18 C17 B1 C23 0.2(5) . . . . ?
C18 C19 C20 C21 0.3(9) . . . . ?
C19 C20 C21 C22 1.3(9) . . . . ?
C20 C21 C22 C17 -1.8(9) . . . . ?
C22 C17 C18 C19 0.8(6) . . . . ?
C22 C17 B1 N1 60.3(5) . . . . ?
C22 C17 B1 C16 -53.7(5) . . . . ?
C22 C17 B1 C23 179.4(4) . . . . ?
C23 C24 C25 C26 0.3(7) . . . . ?
C24 C23 C28 C27 1.6(6) . . . . ?
C24 C23 B1 N1 41.0(5) . . . . ?
C24 C23 B1 C16 160.1(4) . . . . ?
C24 C23 B1 C17 -76.0(5) . . . . ?
C24 C25 C26 C27 -0.2(8) . . . . ?
C25 C26 C27 C28 0.9(8) . . . . ?
C26 C27 C28 C23 -1.7(8) . . . . ?
C28 C23 C24 C25 -1.0(6) . . . . ?
C28 C23 B1 N1 -144.3(4) . . . . ?
C28 C23 B1 C16 -25.2(5) . . . . ?
C28 C23 B1 C17 98.7(4) . . . . ?
C29 C5 C6 C7 -178.1(3) . . . . ?
C31 C32 C33 C34 0.4(9) . . . . ?
C32 C31 C36 C35 -1.1(6) . . . . ?
C32 C31 B2 N2 31.6(5) . . . . ?
C32 C31 B2 C30 150.6(4) . . . . ?
C32 C31 B2 C37 -86.0(5) . . . . ?
C32 C33 C34 C35 -1.1(8) . . . . ?
C33 C34 C35 C36 0.7(7) . . . . ?
C34 C35 C36 C31 0.5(7) . . . . ?
C36 C31 C32 C33 0.7(7) . . . . ?
C36 C31 B2 N2 -152.5(4) . . . . ?
C36 C31 B2 C30 -33.5(5) . . . . ?
C36 C31 B2 C37 89.9(4) . . . . ?
C37 C38 C39 C40 -0.4(8) . . . . ?
C38 C37 C42 C41 -1.8(7) . . . . ?
C38 C37 B2 N2 147.1(4) . . . . ?
C38 C37 B2 C30 30.1(6) . . . . ?
C38 C37 B2 C31 -94.0(5) . . . . ?
C38 C39 C40 C41 -0.4(8) . . . . ?
C39 C40 C41 C42 0.0(8) . . . . ?
C40 C41 C42 C37 1.2(8) . . . . ?
C42 C37 C38 C39 1.4(7) . . . . ?
C42 C37 B2 N2 -34.6(5) . . . . ?
C42 C37 B2 C30 -151.5(4) . . . . ?
C42 C37 B2 C31 84.4(5) . . . . ?
C43 C44 C45 C3 -108.7(4) . . . . ?
C43 C44 C45 C46 125.3(3) . . . . ?
C43 C44 C53 C52 -170.2(3) . . . . ?
C43 C44 C53 C54 3.2(5) . . . . ?
C44 C43 C56 C55 1.0(5) . . . . ?
C44 C45 C46 C47 -130.1(3) . . . . ?
C44 C45 C46 C51 45.1(4) . . . . ?
C44 C53 C54 C55 -1.1(5) . . . . ?
C45 C3 C4 C5 -108.5(4) . . . . ?
C45 C3 C4 C9 74.5(3) . . . . ?
C45 C44 C53 C52 4.4(4) . . . . ?
C45 C44 C53 C54 177.9(3) . . . . ?
C45 C46 C47 C48 173.5(3) . . . . ?
C45 C46 C47 C71 -4.2(5) . . . . ?
C45 C46 C51 C50 -173.7(3) . . . . ?
C45 C46 C51 C52 3.5(4) . . . . ?
C46 C47 C48 C49 0.0(5) . . . . ?
C46 C51 C52 C10 75.9(4) . . . . ?
C46 C51 C52 C53 -48.7(4) . . . . ?
C47 C46 C51 C50 1.7(5) . . . . ?
C47 C46 C51 C52 178.9(3) . . . . ?
C47 C48 C49 C50 1.5(5) . . . . ?
C48 C49 C50 C51 -1.4(5) . . . . ?
C49 C50 C51 C46 -0.2(5) . . . . ?
C49 C50 C51 C52 -177.2(3) . . . . ?
C50 C51 C52 C10 -107.0(4) . . . . ?
C50 C51 C52 C53 128.4(3) . . . . ?
C51 C46 C47 C48 -1.6(5) . . . . ?
C51 C46 C47 C71 -179.3(3) . . . . ?
C51 C52 C53 C44 44.9(4) . . . . ?
C51 C52 C53 C54 -128.5(3) . . . . ?
C52 C10 C11 C2 79.5(4) . . . . ?
C52 C10 C11 C12 -103.2(4) . . . . ?
C52 C53 C54 C55 172.1(3) . . . . ?
C53 C44 C45 C3 76.8(4) . . . . ?
C53 C44 C45 C46 -49.2(4) . . . . ?
C53 C54 C55 C56 -1.1(6) . . . . ?
C54 C55 C56 C43 1.1(6) . . . . ?
C56 C43 C44 C45 -177.5(3) . . . . ?
C56 C43 C44 C53 -3.2(5) . . . . ?
C57 C43 C44 C45 -2.6(5) . . . . ?
C57 C43 C44 C53 171.8(3) . . . . ?
C57 C43 C56 C55 -174.2(3) . . . . ?
C59 C60 C61 C62 -0.4(6) . . . . ?
C60 C59 C64 C63 1.6(6) . . . . ?
C60 C59 B3 N3 27.9(5) . . . . ?
C60 C59 B3 C58 147.4(3) . . . . ?
C60 C59 B3 C65 -89.9(4) . . . . ?
C60 C61 C62 C63 0.8(7) . . . . ?
C61 C62 C63 C64 0.0(7) . . . . ?
C62 C63 C64 C59 -1.2(6) . . . . ?
C64 C59 C60 C61 -0.8(5) . . . . ?
C64 C59 B3 N3 -162.2(3) . . . . ?
C64 C59 B3 C58 -42.7(5) . . . . ?
C64 C59 B3 C65 80.0(4) . . . . ?
C65 C66 C67 C68 1.9(7) . . . . ?
C66 C65 C70 C69 -1.8(6) . . . . ?
C66 C65 B3 N3 -32.7(5) . . . . ?
C66 C65 B3 C58 -149.7(4) . . . . ?
C66 C65 B3 C59 85.4(4) . . . . ?
C66 C67 C68 C69 -2.1(7) . . . . ?
C67 C68 C69 C70 0.4(6) . . . . ?
C68 C69 C70 C65 1.6(6) . . . . ?
C70 C65 C66 C67 0.1(6) . . . . ?
C70 C65 B3 N3 155.4(3) . . . . ?
C70 C65 B3 C58 38.4(5) . . . . ?
C70 C65 B3 C59 -86.5(4) . . . . ?
C71 C47 C48 C49 177.7(3) . . . . ?
C73 C74 C75 C76 0.3(6) . . . . ?
C74 C73 C78 C77 -2.4(6) . . . . ?
C74 C73 B4 N4 -35.7(5) . . . . ?
C74 C73 B4 C72 -153.8(4) . . . . ?
C74 C73 B4 C79 82.0(4) . . . . ?
C74 C75 C76 C77 -2.1(6) . . . . ?
C75 C76 C77 C78 1.6(6) . . . . ?
C76 C77 C78 C73 0.7(6) . . . . ?
C78 C73 C74 C75 1.8(6) . . . . ?
C78 C73 B4 N4 152.2(3) . . . . ?
C78 C73 B4 C72 34.1(5) . . . . ?
C78 C73 B4 C79 -90.1(4) . . . . ?
C79 C80 C81 C82 -0.4(6) . . . . ?
C80 C79 C84 C83 1.4(5) . . . . ?
C80 C79 B4 N4 55.2(4) . . . . ?
C80 C79 B4 C72 172.5(3) . . . . ?
C80 C79 B4 C73 -63.3(4) . . . . ?
C80 C81 C82 C83 1.9(6) . . . . ?
C81 C82 C83 C84 -1.7(5) . . . . ?
C82 C83 C84 C79 0.1(5) . . . . ?
C84 C79 C80 C81 -1.2(5) . . . . ?
C84 C79 B4 N4 -131.1(3) . . . . ?
C84 C79 B4 C72 -13.7(5) . . . . ?
C84 C79 B4 C73 110.4(3) . . . . ?
B1 C17 C18 C19 -180.0(4) . . . . ?
B1 C17 C22 C21 -178.5(5) . . . . ?
B1 C23 C24 C25 174.0(4) . . . . ?
B1 C23 C28 C27 -173.5(4) . . . . ?
B2 C31 C32 C33 176.8(4) . . . . ?
B2 C31 C36 C35 -177.3(4) . . . . ?
B2 C37 C38 C39 179.9(5) . . . . ?
B2 C37 C42 C41 179.7(4) . . . . ?
B3 C59 C60 C61 169.6(3) . . . . ?
B3 C59 C64 C63 -169.1(4) . . . . ?
B3 C65 C66 C67 -172.1(4) . . . . ?
B3 C65 C70 C69 170.5(3) . . . . ?
B4 C73 C74 C75 -170.5(4) . . . . ?
B4 C73 C78 C77 170.4(4) . . . . ?
B4 C79 C80 C81 172.9(3) . . . . ?
B4 C79 C84 C83 -172.7(3) . . . . ?

loop_
_exptl_oxdiff_crystal_face_indexfrac_h
_exptl_oxdiff_crystal_face_indexfrac_k
_exptl_oxdiff_crystal_face_indexfrac_l
_exptl_oxdiff_crystal_face_x
_exptl_oxdiff_crystal_face_y
_exptl_oxdiff_crystal_face_z
-0.0018 -0.9994 -0.0005 0.0035 0.0399 0.0373
0.0018 0.9994 0.0005 -0.0035 -0.0399 -0.0373
0.9984 -0.0000 1.0009 0.0554 -0.0556 0.0539
-0.9984 0.0000 -1.0009 -0.0554 0.0556 -0.0539
-0.0004 -1.0005 -1.0009 -0.0481 0.0406 0.0414
-0.9998 0.0011 -0.0004 -0.0038 0.0549 -0.0581
0.9998 -0.0011 0.0004 0.0038 -0.0549 0.0581
1.0030 0.9972 -0.9995 -0.0513 -0.0940 0.0249
1.0012 -0.0022 -1.0000 -0.0478 -0.0541 0.0622
-1.0012 0.0022 1.0000 0.0478 0.0541 -0.0622
0.0014 -0.0011 -1.0004 -0.0516 0.0007 0.0041
-7.7824 10.5459 -10.1811 -0.5924 0.0159 -0.8055
